data_2243146
loop_
_publ_author_name
'Tacke, Matthias'
'Marh\"ofer, Daniel'
'Althani, Hessah'
'M\"uller-Bunz, Helge'

_publ_section_title
;
 Unexpected reactions of NHC*---Cu^I^ and ---Ag^I^ bromides with potassium
 thio- or selenocyanate
;
_journal_coeditor_code WM5519
_journal_issue 11
_journal_name_full 'Acta Crystallographica Section E'
_journal_page_first 1657
_journal_page_last 1663
_journal_paper_doi 10.1107/S2056989019013719
_journal_volume 75
_journal_year 2019
_chemical_formula_iupac '[Cu (C N) (C29 H24 N2 Se)], C2 H3 N'
_chemical_formula_moiety 'C30 H24 Cu N3 Se, C2 H3 N'
_chemical_formula_sum 'C32 H27 Cu N4 Se'
_chemical_formula_weight 610.07
_chemical_name_systematic
'<i>catena</i>-Poly[[[(1,3-dibenzyl-4,5-diphenyl-2-selenoimidazole-\k<i>Se</i>)copper(I)]-\m-cyanido-\k^2^<i>C</i>:<i>N</i>] acetonitrile monosolvate]'
_space_group_crystal_system monoclinic
_space_group_IT_number 14
_space_group_name_Hall '-P 2ybc'
_space_group_name_H-M_alt 'P 1 21/c 1'
_symmetry_space_group_name_Hall '-P 2ybc'
_symmetry_space_group_name_H-M 'P 1 21/c 1'
_atom_sites_solution_hydrogens geom
_atom_sites_solution_primary direct
_atom_sites_solution_secondary difmap
_audit_creation_method SHELXL-2014
_cell_angle_alpha 90
_cell_angle_beta 93.024(2)
_cell_angle_gamma 90
_cell_formula_units_Z 8
_cell_length_a 13.7704(3)
_cell_length_b 14.3398(3)
_cell_length_c 28.4102(7)
_cell_measurement_reflns_used 23662
_cell_measurement_temperature 100(2)
_cell_measurement_theta_max 26.2730
_cell_measurement_theta_min 3.0250
_cell_volume 5602.2(2)
_computing_cell_refinement
;
CrysAlis PRO (Rigaku OD, 2015)
;
_computing_data_collection
;
CrysAlis PRO (Rigaku OD, 2015)
;
_computing_data_reduction
;
CrysAlis PRO (Rigaku OD, 2015)
;
_computing_molecular_graphics
;
DIAMOND (Brandenburg, 1999)
;
_computing_publication_material
;
publCIF (Westrip, 2010)
;
_computing_structure_refinement
;
SHELXL2014 (Sheldrick, 2015b)
;
_computing_structure_solution
;
SHELXT (Sheldrick, 2015a)
;
_diffrn_ambient_temperature 100(2)
_diffrn_detector_area_resol_mean 10.3196
_diffrn_measured_fraction_theta_full 0.995
_diffrn_measured_fraction_theta_max 0.991
_diffrn_measurement_device_type 'Rigaku SuperNova, Dual, Cu at zero, Atlas'
_diffrn_measurement_method '\w scans'
_diffrn_radiation_type MoK\a
_diffrn_radiation_wavelength 0.71073
_diffrn_reflns_av_R_equivalents 0.0380
_diffrn_reflns_av_unetI/netI 0.0261
_diffrn_reflns_limit_h_max 17
_diffrn_reflns_limit_h_min -17
_diffrn_reflns_limit_k_max 17
_diffrn_reflns_limit_k_min -17
_diffrn_reflns_limit_l_max 35
_diffrn_reflns_limit_l_min -34
_diffrn_reflns_number 71725
_diffrn_reflns_theta_full 25.242
_diffrn_reflns_theta_max 26.417
_diffrn_reflns_theta_min 2.841
_diffrn_source 'micro-focus sealed X-ray tube'
_exptl_absorpt_coefficient_mu 2.107
_exptl_absorpt_correction_T_max 0.851
_exptl_absorpt_correction_T_min 0.643
_exptl_absorpt_correction_type gaussian
_exptl_absorpt_process_details
;
(CrysAlis PRO; Rigaku OD, 2015)
;
_exptl_crystal_colour colourless
_exptl_crystal_density_diffrn 1.447
_exptl_crystal_description rod
_exptl_crystal_F_000 2480
_exptl_crystal_size_max 0.350
_exptl_crystal_size_mid 0.118
_exptl_crystal_size_min 0.107
_refine_diff_density_max 2.040
_refine_diff_density_min -0.560
_refine_ls_extinction_method none
_refine_ls_goodness_of_fit_ref 1.062
_refine_ls_hydrogen_treatment constr
_refine_ls_matrix_type full
_refine_ls_number_parameters 687
_refine_ls_number_reflns 11392
_refine_ls_number_restraints 0
_refine_ls_restrained_S_all 1.062
_refine_ls_R_factor_all 0.0546
_refine_ls_R_factor_gt 0.0480
_refine_ls_shift/su_max 0.002
_refine_ls_shift/su_mean 0.000
_refine_ls_structure_factor_coef Fsqd
_refine_ls_weighting_details 'w=1/[\s^2^(Fo^2^)+(0.0450P)^2^+17.9881P] where P=(Fo^2^+2Fc^2^)/3'
_refine_ls_weighting_scheme calc
_refine_ls_wR_factor_gt 0.1156
_refine_ls_wR_factor_ref 0.1193
_reflns_number_gt 10122
_reflns_number_total 11392
_reflns_threshold_expression 'I > 2\s(I)'
_cod_data_source_file wm5519sup1.cif
_cod_data_source_block 3
_cod_database_code 2243146
_shelx_space_group_comment
;
The symmetry employed for this shelxl refinement is uniquely defined
by the following loop, which should always be used as a source of
symmetry information in preference to the above space-group names.
They are only intended as comments.
;
_shelxl_version_number 2.014

loop_
_space_group_symop_operation_xyz
'x, y, z'
'-x, y+1/2, -z+1/2'
'-x, -y, -z'
'x, -y-1/2, z-1/2'

loop_
_atom_site_type_symbol
_atom_site_label
_atom_site_fract_x
_atom_site_fract_y
_atom_site_fract_z
_atom_site_U_iso_or_equiv
_atom_site_adp_type
_atom_site_calc_flag
_atom_site_occupancy
C C1 0.7661(3) 0.8105(3) 0.56492(13) 0.0266(8) Uani d 1
H H1 0.8151 0.7909 0.5448 0.032 Uiso calc 1
C C2 0.6869(3) 0.8612(3) 0.54673(14) 0.0324(9) Uani d 1
H H2 0.6819 0.8758 0.5141 0.039 Uiso calc 1
C C3 0.6153(3) 0.8906(3) 0.57562(15) 0.0332(9) Uani d 1
H H3 0.5620 0.9265 0.5631 0.040 Uiso calc 1
C C4 0.6218(3) 0.8673(3) 0.62283(15) 0.0343(9) Uani d 1
H H4 0.5720 0.8859 0.6427 0.041 Uiso calc 1
C C5 0.7008(3) 0.8171(3) 0.64125(13) 0.0253(7) Uani d 1
H H5 0.7051 0.8019 0.6738 0.030 Uiso calc 1
C C6 0.7738(2) 0.7886(2) 0.61249(12) 0.0189(7) Uani d 1
C C7 0.8551(2) 0.7292(2) 0.63438(12) 0.0204(7) Uani d 1
H H7A 0.8727 0.7532 0.6664 0.024 Uiso calc 1
H H7B 0.8310 0.6646 0.6377 0.024 Uiso calc 1
N N1 0.9424(2) 0.72729(19) 0.60732(9) 0.0183(6) Uani d 1
C C8 0.9750(2) 0.6511(2) 0.58509(11) 0.0200(7) Uani d 1
C C9 1.0034(2) 0.8028(2) 0.60041(11) 0.0174(6) Uani d 1
C C10 0.9878(2) 0.8956(2) 0.62140(11) 0.0177(6) Uani d 1
C C11 0.9911(2) 0.9067(2) 0.67034(12) 0.0218(7) Uani d 1
H H11 1.0039 0.8545 0.6903 0.026 Uiso calc 1
C C12 0.9757(3) 0.9937(3) 0.68992(13) 0.0262(8) Uani d 1
H H12 0.9773 1.0007 0.7232 0.031 Uiso calc 1
C C13 0.9580(3) 1.0703(3) 0.66121(14) 0.0281(8) Uani d 1
H H13 0.9476 1.1298 0.6747 0.034 Uiso calc 1
C C14 0.9554(3) 1.0602(3) 0.61274(14) 0.0284(8) Uani d 1
H H14 0.9438 1.1130 0.5930 0.034 Uiso calc 1
C C15 0.9697(3) 0.9730(2) 0.59275(12) 0.0237(7) Uani d 1
H H15 0.9671 0.9663 0.5594 0.028 Uiso calc 1
C C16 1.0749(2) 0.7722(2) 0.57321(11) 0.0188(7) Uani d 1
C C17 1.1600(2) 0.8218(2) 0.55600(11) 0.0180(6) Uani d 1
C C18 1.1500(3) 0.8798(3) 0.51648(13) 0.0301(8) Uani d 1
H H18 1.0883 0.8867 0.5003 0.036 Uiso calc 1
C C19 1.2298(3) 0.9274(3) 0.50083(15) 0.0357(9) Uani d 1
H H19 1.2227 0.9667 0.4739 0.043 Uiso calc 1
C C20 1.3199(3) 0.9176(3) 0.52444(14) 0.0313(8) Uani d 1
H H20 1.3743 0.9508 0.5139 0.038 Uiso calc 1
C C21 1.3312(3) 0.8598(3) 0.56325(13) 0.0281(8) Uani d 1
H H21 1.3933 0.8525 0.5790 0.034 Uiso calc 1
C C22 1.2508(3) 0.8122(3) 0.57926(12) 0.0235(7) Uani d 1
H H22 1.2582 0.7730 0.6062 0.028 Uiso calc 1
N N2 1.0562(2) 0.67822(19) 0.56411(9) 0.0195(6) Uani d 1
C C23 1.1121(3) 0.6179(2) 0.53376(12) 0.0224(7) Uani d 1
H H23A 1.1495 0.6576 0.5127 0.027 Uiso calc 1
H H23B 1.0663 0.5800 0.5137 0.027 Uiso calc 1
C C24 1.1821(3) 0.5528(3) 0.56083(13) 0.0253(7) Uani d 1
C C25 1.2045(3) 0.5611(3) 0.60863(13) 0.0269(8) Uani d 1
H H25 1.1780 0.6111 0.6257 0.032 Uiso calc 1
C C26 1.2657(3) 0.4965(3) 0.63204(15) 0.0384(10) Uani d 1
H H26 1.2812 0.5033 0.6648 0.046 Uiso calc 1
C C27 1.3040(3) 0.4226(4) 0.60772(16) 0.0453(11) Uani d 1
H H27 1.3435 0.3774 0.6239 0.054 Uiso calc 1
C C28 1.2840(3) 0.4152(3) 0.55930(16) 0.0464(11) Uani d 1
H H28 1.3121 0.3661 0.5421 0.056 Uiso calc 1
C C29 1.2230(3) 0.4793(3) 0.53623(15) 0.0390(10) Uani d 1
H H29 1.2089 0.4733 0.5033 0.047 Uiso calc 1
Se Se1 0.92117(3) 0.53117(2) 0.58409(2) 0.02398(10) Uani d 1
Cu Cu1 0.95522(3) 0.49927(3) 0.66587(2) 0.02577(11) Uani d 1
C C59 0.9042(3) 0.3973(3) 0.69925(13) 0.0282(8) Uani d 1
N N5 0.8749(2) 0.3390(2) 0.72193(12) 0.0322(7) Uani d 1
Cu Cu2 0.82825(3) 0.24571(3) 0.76454(2) 0.02719(12) Uani d 1
Se Se2 0.66152(3) 0.27327(3) 0.77892(2) 0.02914(10) Uani d 1
C C30 0.5614(4) 0.3668(4) 0.59119(16) 0.0474(11) Uani d 1
H H30 0.5037 0.4033 0.5905 0.057 Uiso calc 1
C C31 0.6036(5) 0.3434(5) 0.54929(18) 0.0644(16) Uani d 1
H H31 0.5758 0.3649 0.5200 0.077 Uiso calc 1
C C32 0.6879(4) 0.2878(4) 0.55079(18) 0.0641(17) Uani d 1
H H32 0.7136 0.2659 0.5224 0.077 Uiso calc 1
C C33 0.7316(5) 0.2661(5) 0.5926(2) 0.084(2) Uani d 1
H H33 0.7924 0.2347 0.5937 0.101 Uiso calc 1
C C34 0.6894(4) 0.2887(4) 0.63443(18) 0.0614(16) Uani d 1
H H34 0.7205 0.2706 0.6636 0.074 Uiso calc 1
C C35 0.6040(3) 0.3366(3) 0.63423(13) 0.0280(8) Uani d 1
C C36 0.5573(3) 0.3625(3) 0.67936(13) 0.0262(8) Uani d 1
H H36A 0.4960 0.3965 0.6714 0.031 Uiso calc 1
H H36B 0.5404 0.3047 0.6961 0.031 Uiso calc 1
N N3 0.6190(2) 0.4204(2) 0.71106(10) 0.0216(6) Uani d 1
C C37 0.6612(3) 0.3937(2) 0.75286(12) 0.0232(7) Uani d 1
C C38 0.6364(2) 0.5153(2) 0.70361(12) 0.0199(7) Uani d 1
C C39 0.6004(2) 0.5646(2) 0.66026(12) 0.0208(7) Uani d 1
C C40 0.6554(3) 0.5642(3) 0.62088(13) 0.0283(8) Uani d 1
H H40 0.7164 0.5330 0.6219 0.034 Uiso calc 1
C C41 0.6218(3) 0.6090(3) 0.57994(14) 0.0364(10) Uani d 1
H H41 0.6600 0.6091 0.5531 0.044 Uiso calc 1
C C42 0.5336(3) 0.6530(3) 0.57830(15) 0.0427(11) Uani d 1
H H42 0.5104 0.6835 0.5502 0.051 Uiso calc 1
C C43 0.4786(3) 0.6529(4) 0.61719(19) 0.0559(14) Uani d 1
H H43 0.4170 0.6831 0.6157 0.067 Uiso calc 1
C C44 0.5114(3) 0.6097(3) 0.65840(16) 0.0430(11) Uani d 1
H H44 0.4732 0.6109 0.6853 0.052 Uiso calc 1
C C45 0.6898(2) 0.5460(2) 0.74189(12) 0.0194(7) Uani d 1
C C46 0.7299(2) 0.6395(2) 0.75337(11) 0.0194(7) Uani d 1
C C47 0.8295(3) 0.6547(2) 0.75481(12) 0.0233(7) Uani d 1
H H47 0.8723 0.6051 0.7480 0.028 Uiso calc 1
C C48 0.8669(3) 0.7425(3) 0.76618(12) 0.0276(8) Uani d 1
H H48 0.9352 0.7525 0.7673 0.033 Uiso calc 1
C C49 0.8050(3) 0.8150(3) 0.77590(13) 0.0313(9) Uani d 1
H H49 0.8305 0.8750 0.7836 0.038 Uiso calc 1
C C50 0.7054(3) 0.7999(3) 0.77436(13) 0.0314(8) Uani d 1
H H50 0.6629 0.8497 0.7811 0.038 Uiso calc 1
C C51 0.6676(3) 0.7132(3) 0.76306(12) 0.0251(7) Uani d 1
H H51 0.5993 0.7035 0.7619 0.030 Uiso calc 1
N N4 0.7045(2) 0.4698(2) 0.77188(10) 0.0214(6) Uani d 1
C C52 0.7539(3) 0.4747(2) 0.81887(12) 0.0235(7) Uani d 1
H H52A 0.8209 0.4984 0.8159 0.028 Uiso calc 1
H H52B 0.7586 0.4112 0.8325 0.028 Uiso calc 1
C C53 0.7010(3) 0.5374(2) 0.85174(12) 0.0223(7) Uani d 1
C C54 0.5996(3) 0.5417(3) 0.84997(13) 0.0292(8) Uani d 1
H H54 0.5627 0.5049 0.8277 0.035 Uiso calc 1
C C55 0.5525(3) 0.5998(3) 0.88072(15) 0.0381(10) Uani d 1
H H55 0.4835 0.6028 0.8793 0.046 Uiso calc 1
C C56 0.6058(3) 0.6533(3) 0.91339(16) 0.0426(10) Uani d 1
H H56 0.5736 0.6932 0.9342 0.051 Uiso calc 1
C C57 0.7057(3) 0.6483(3) 0.91558(15) 0.0411(10) Uani d 1
H H57 0.7424 0.6846 0.9381 0.049 Uiso calc 1
C C58 0.7534(3) 0.5903(3) 0.88486(13) 0.0302(8) Uani d 1
H H58 0.8224 0.5871 0.8867 0.036 Uiso calc 1
C C60 0.9083(3) 0.1490(2) 0.79035(12) 0.0238(7) Uani d 1
N N6 0.9596(2) 0.0943(2) 0.80625(11) 0.0280(7) Uani d 1
N N7 0.5766(3) 0.4987(3) 0.24282(14) 0.0445(9) Uani d 1
C C61 0.6400(3) 0.4766(3) 0.22229(16) 0.0365(9) Uani d 1
C C62 0.7238(4) 0.4507(4) 0.1964(2) 0.0624(16) Uani d 1
H H62A 0.7024 0.4155 0.1682 0.094 Uiso calc 1
H H62B 0.7677 0.4121 0.2164 0.094 Uiso calc 1
H H62C 0.7581 0.5072 0.1871 0.094 Uiso calc 1
N N8 0.9405(3) 0.7629(3) 0.47523(14) 0.0484(10) Uani d 1
C C63 0.9333(3) 0.7302(3) 0.43914(15) 0.0340(9) Uani d 1
C C64 0.9265(4) 0.6919(3) 0.39148(16) 0.0476(11) Uani d 1
H H64A 0.8753 0.7245 0.3727 0.071 Uiso calc 1
H H64B 0.9109 0.6253 0.3929 0.071 Uiso calc 1
H H64C 0.9888 0.7001 0.3769 0.071 Uiso calc 1

loop_
_atom_site_aniso_label
_atom_site_aniso_U_11
_atom_site_aniso_U_22
_atom_site_aniso_U_33
_atom_site_aniso_U_12
_atom_site_aniso_U_13
_atom_site_aniso_U_23
C1 0.0223(18) 0.035(2) 0.0229(18) 0.0024(15) 0.0034(14) 0.0067(15)
C2 0.030(2) 0.039(2) 0.028(2) -0.0039(17) -0.0033(16) 0.0129(17)
C3 0.0228(19) 0.029(2) 0.047(2) 0.0033(15) -0.0051(17) 0.0048(17)
C4 0.0237(19) 0.038(2) 0.041(2) 0.0055(16) 0.0071(17) -0.0092(18)
C5 0.0246(18) 0.0293(19) 0.0222(18) 0.0007(14) 0.0043(14) -0.0037(14)
C6 0.0183(16) 0.0174(15) 0.0212(16) -0.0028(12) 0.0018(13) -0.0007(13)
C7 0.0200(16) 0.0244(17) 0.0173(16) 0.0015(13) 0.0062(13) 0.0041(13)
N1 0.0178(14) 0.0198(14) 0.0172(13) 0.0013(11) 0.0015(11) 0.0004(11)
C8 0.0218(17) 0.0209(16) 0.0170(16) 0.0032(13) -0.0014(13) 0.0002(13)
C9 0.0169(16) 0.0216(16) 0.0135(15) 0.0027(12) -0.0005(12) 0.0018(12)
C10 0.0155(15) 0.0195(16) 0.0184(16) 0.0019(12) 0.0037(12) -0.0004(12)
C11 0.0187(16) 0.0263(17) 0.0204(17) 0.0001(13) 0.0004(13) -0.0008(14)
C12 0.0219(18) 0.0318(19) 0.0251(18) -0.0009(14) 0.0047(14) -0.0084(15)
C13 0.0225(18) 0.0231(18) 0.039(2) 0.0000(14) 0.0069(16) -0.0098(16)
C14 0.0283(19) 0.0226(18) 0.035(2) 0.0040(15) 0.0062(16) 0.0042(15)
C15 0.0266(18) 0.0240(17) 0.0207(17) 0.0031(14) 0.0040(14) 0.0003(14)
C16 0.0223(17) 0.0209(16) 0.0131(15) 0.0050(13) -0.0019(12) 0.0016(12)
C17 0.0193(16) 0.0207(16) 0.0144(15) 0.0036(13) 0.0035(12) -0.0014(12)
C18 0.0244(18) 0.040(2) 0.0260(19) 0.0019(16) 0.0010(15) 0.0080(16)
C19 0.032(2) 0.043(2) 0.033(2) -0.0007(18) 0.0044(17) 0.0143(18)
C20 0.0261(19) 0.032(2) 0.037(2) -0.0038(16) 0.0085(16) 0.0020(17)
C21 0.0207(18) 0.033(2) 0.031(2) 0.0021(15) 0.0011(15) -0.0050(16)
C22 0.0243(18) 0.0279(18) 0.0185(16) 0.0024(14) 0.0021(14) 0.0005(14)
N2 0.0196(14) 0.0224(14) 0.0165(14) 0.0035(11) 0.0022(11) -0.0019(11)
C23 0.0254(18) 0.0247(17) 0.0172(16) 0.0039(14) 0.0035(14) -0.0032(13)
C24 0.0227(18) 0.0296(19) 0.0235(18) 0.0052(14) 0.0008(14) -0.0017(15)
C25 0.0266(19) 0.0305(19) 0.0237(18) 0.0027(15) 0.0015(14) -0.0045(15)
C26 0.035(2) 0.053(3) 0.026(2) 0.0072(19) -0.0058(17) -0.0002(18)
C27 0.038(2) 0.057(3) 0.040(2) 0.016(2) -0.0028(19) 0.009(2)
C28 0.048(3) 0.050(3) 0.041(2) 0.025(2) 0.000(2) -0.004(2)
C29 0.046(2) 0.044(2) 0.027(2) 0.017(2) -0.0013(18) -0.0035(18)
Se1 0.02574(19) 0.02198(18) 0.02412(19) -0.00181(13) 0.00024(14) -0.00282(13)
Cu1 0.0309(2) 0.0204(2) 0.0263(2) -0.00198(17) 0.00483(18) 0.00115(17)
C59 0.036(2) 0.0238(18) 0.0250(19) -0.0014(15) 0.0041(16) -0.0006(15)
N5 0.0349(18) 0.0259(17) 0.0360(18) 0.0016(14) 0.0032(14) 0.0023(14)
Cu2 0.0365(3) 0.0186(2) 0.0263(2) 0.00050(18) 0.00004(19) 0.00181(17)
Se2 0.0374(2) 0.02157(18) 0.0290(2) -0.00150(15) 0.00708(16) 0.00452(14)
C30 0.043(3) 0.065(3) 0.035(2) -0.007(2) -0.001(2) -0.007(2)
C31 0.072(4) 0.090(4) 0.031(3) -0.021(3) 0.002(2) -0.013(3)
C32 0.066(4) 0.089(4) 0.039(3) -0.022(3) 0.024(3) -0.037(3)
C33 0.076(4) 0.116(6) 0.060(4) 0.047(4) 0.015(3) -0.030(4)
C34 0.065(3) 0.083(4) 0.036(3) 0.034(3) 0.002(2) -0.013(3)
C35 0.033(2) 0.0274(19) 0.0243(18) -0.0089(15) 0.0049(15) -0.0091(15)
C36 0.0266(19) 0.0271(18) 0.0253(18) -0.0062(15) 0.0028(15) -0.0051(15)
N3 0.0247(15) 0.0220(14) 0.0185(14) -0.0006(12) 0.0041(12) -0.0025(11)
C37 0.0268(18) 0.0210(17) 0.0224(17) 0.0010(14) 0.0070(14) -0.0007(14)
C38 0.0188(16) 0.0213(16) 0.0202(17) 0.0006(13) 0.0056(13) -0.0002(13)
C39 0.0215(17) 0.0225(16) 0.0181(16) -0.0036(13) -0.0009(13) -0.0023(13)
C40 0.033(2) 0.0285(19) 0.0243(18) -0.0025(15) 0.0062(15) -0.0016(15)
C41 0.054(3) 0.036(2) 0.0202(19) -0.0099(19) 0.0053(18) -0.0018(16)
C42 0.052(3) 0.044(2) 0.030(2) -0.014(2) -0.018(2) 0.0143(19)
C43 0.033(2) 0.069(3) 0.065(3) 0.012(2) -0.003(2) 0.035(3)
C44 0.033(2) 0.057(3) 0.040(2) 0.015(2) 0.0140(19) 0.020(2)
C45 0.0185(16) 0.0216(16) 0.0188(16) 0.0041(13) 0.0068(13) -0.0007(13)
C46 0.0248(17) 0.0213(16) 0.0123(15) 0.0006(13) 0.0010(13) 0.0010(12)
C47 0.0267(18) 0.0257(18) 0.0175(16) 0.0010(14) 0.0017(14) 0.0015(13)
C48 0.030(2) 0.032(2) 0.0205(17) -0.0070(16) 0.0002(15) 0.0021(15)
C49 0.049(2) 0.0245(19) 0.0204(18) -0.0069(17) -0.0023(16) 0.0005(14)
C50 0.044(2) 0.0229(18) 0.0271(19) 0.0058(16) 0.0042(17) -0.0024(15)
C51 0.0247(18) 0.0271(18) 0.0235(18) 0.0025(14) 0.0032(14) -0.0005(14)
N4 0.0261(15) 0.0209(14) 0.0174(14) 0.0020(12) 0.0027(11) 0.0013(11)
C52 0.0244(18) 0.0251(17) 0.0209(17) 0.0003(14) -0.0015(14) 0.0051(14)
C53 0.0267(18) 0.0249(17) 0.0155(16) -0.0027(14) 0.0035(13) 0.0037(13)
C54 0.0261(19) 0.036(2) 0.0251(19) -0.0069(16) 0.0014(15) -0.0022(16)
C55 0.028(2) 0.054(3) 0.032(2) 0.0029(19) 0.0047(17) -0.0054(19)
C56 0.048(3) 0.044(2) 0.038(2) -0.002(2) 0.014(2) -0.0121(19)
C57 0.046(3) 0.046(2) 0.032(2) -0.018(2) 0.0035(19) -0.0149(19)
C58 0.029(2) 0.036(2) 0.0264(19) -0.0104(16) 0.0034(15) -0.0013(16)
C60 0.0297(19) 0.0225(17) 0.0195(17) -0.0037(15) 0.0045(14) 0.0009(14)
N6 0.0349(18) 0.0267(16) 0.0229(16) -0.0004(14) 0.0078(13) -0.0035(13)
N7 0.037(2) 0.047(2) 0.050(2) -0.0062(17) 0.0076(18) 0.0022(18)
C61 0.031(2) 0.037(2) 0.042(2) -0.0038(18) -0.0033(19) 0.0119(18)
C62 0.044(3) 0.064(3) 0.081(4) 0.023(3) 0.020(3) 0.030(3)
N8 0.042(2) 0.072(3) 0.032(2) -0.003(2) -0.0019(17) -0.0028(19)
C63 0.032(2) 0.036(2) 0.034(2) 0.0025(17) -0.0027(17) 0.0068(18)
C64 0.064(3) 0.040(2) 0.038(2) 0.012(2) 0.003(2) -0.005(2)

loop_
_atom_type_symbol
_atom_type_description
_atom_type_scat_dispersion_real
_atom_type_scat_dispersion_imag
_atom_type_scat_source
C C 0.0033 0.0016 'International Tables Vol C Tables 4.2.6.8 and 6.1.1.4'
H H 0.0000 0.0000 'International Tables Vol C Tables 4.2.6.8 and 6.1.1.4'
Cu Cu 0.3201 1.2651 'International Tables Vol C Tables 4.2.6.8 and 6.1.1.4'
N N 0.0061 0.0033 'International Tables Vol C Tables 4.2.6.8 and 6.1.1.4'
Se Se -0.0929 2.2259 'International Tables Vol C Tables 4.2.6.8 and 6.1.1.4'

loop_
_geom_angle_atom_site_label_1
_geom_angle_atom_site_label_2
_geom_angle_atom_site_label_3
_geom_angle_site_symmetry_1
_geom_angle_site_symmetry_3
_geom_angle
C6 C1 C2 . . 120.0(3)
C6 C1 H1 . . 120.0
C2 C1 H1 . . 120.0
C3 C2 C1 . . 120.7(4)
C3 C2 H2 . . 119.7
C1 C2 H2 . . 119.7
C4 C3 C2 . . 119.4(4)
C4 C3 H3 . . 120.3
C2 C3 H3 . . 120.3
C3 C4 C5 . . 120.2(4)
C3 C4 H4 . . 119.9
C5 C4 H4 . . 119.9
C4 C5 C6 . . 120.6(3)
C4 C5 H5 . . 119.7
C6 C5 H5 . . 119.7
C1 C6 C5 . . 119.1(3)
C1 C6 C7 . . 123.1(3)
C5 C6 C7 . . 117.8(3)
N1 C7 C6 . . 113.9(3)
N1 C7 H7A . . 108.8
C6 C7 H7A . . 108.8
N1 C7 H7B . . 108.8
C6 C7 H7B . . 108.8
H7A C7 H7B . . 107.7
C8 N1 C9 . . 110.2(3)
C8 N1 C7 . . 124.4(3)
C9 N1 C7 . . 125.4(3)
N2 C8 N1 . . 106.0(3)
N2 C8 Se1 . . 126.5(2)
N1 C8 Se1 . . 127.5(3)
C16 C9 N1 . . 106.8(3)
C16 C9 C10 . . 130.3(3)
N1 C9 C10 . . 122.9(3)
C15 C10 C11 . . 119.1(3)
C15 C10 C9 . . 120.5(3)
C11 C10 C9 . . 120.4(3)
C12 C11 C10 . . 120.3(3)
C12 C11 H11 . . 119.9
C10 C11 H11 . . 119.9
C13 C12 C11 . . 120.3(3)
C13 C12 H12 . . 119.9
C11 C12 H12 . . 119.9
C12 C13 C14 . . 119.9(3)
C12 C13 H13 . . 120.0
C14 C13 H13 . . 120.0
C13 C14 C15 . . 120.3(3)
C13 C14 H14 . . 119.9
C15 C14 H14 . . 119.9
C10 C15 C14 . . 120.2(3)
C10 C15 H15 . . 119.9
C14 C15 H15 . . 119.9
C9 C16 N2 . . 106.7(3)
C9 C16 C17 . . 130.1(3)
N2 C16 C17 . . 123.1(3)
C22 C17 C18 . . 119.3(3)
C22 C17 C16 . . 120.3(3)
C18 C17 C16 . . 120.4(3)
C19 C18 C17 . . 120.3(3)
C19 C18 H18 . . 119.9
C17 C18 H18 . . 119.9
C18 C19 C20 . . 119.9(4)
C18 C19 H19 . . 120.0
C20 C19 H19 . . 120.0
C21 C20 C19 . . 120.5(4)
C21 C20 H20 . . 119.8
C19 C20 H20 . . 119.8
C20 C21 C22 . . 119.7(3)
C20 C21 H21 . . 120.2
C22 C21 H21 . . 120.2
C17 C22 C21 . . 120.3(3)
C17 C22 H22 . . 119.8
C21 C22 H22 . . 119.8
C8 N2 C16 . . 110.2(3)
C8 N2 C23 . . 124.1(3)
C16 N2 C23 . . 125.5(3)
N2 C23 C24 . . 113.8(3)
N2 C23 H23A . . 108.8
C24 C23 H23A . . 108.8
N2 C23 H23B . . 108.8
C24 C23 H23B . . 108.8
H23A C23 H23B . . 107.7
C25 C24 C29 . . 118.7(3)
C25 C24 C23 . . 123.1(3)
C29 C24 C23 . . 118.1(3)
C24 C25 C26 . . 120.6(4)
C24 C25 H25 . . 119.7
C26 C25 H25 . . 119.7
C27 C26 C25 . . 120.4(4)
C27 C26 H26 . . 119.8
C25 C26 H26 . . 119.8
C26 C27 C28 . . 119.4(4)
C26 C27 H27 . . 120.3
C28 C27 H27 . . 120.3
C29 C28 C27 . . 119.9(4)
C29 C28 H28 . . 120.0
C27 C28 H28 . . 120.0
C28 C29 C24 . . 120.9(4)
C28 C29 H29 . . 119.6
C24 C29 H29 . . 119.6
C8 Se1 Cu1 . . 95.96(10)
C59 Cu1 N6 . 2_756 124.68(14)
C59 Cu1 Se1 . . 125.06(12)
N6 Cu1 Se1 2_756 . 110.25(9)
N5 C59 Cu1 . . 175.6(3)
C59 N5 Cu2 . . 175.7(3)
C60 Cu2 N5 . . 122.84(15)
C60 Cu2 Se2 . . 126.88(11)
N5 Cu2 Se2 . . 110.28(10)
C37 Se2 Cu2 . . 93.84(11)
C31 C30 C35 . . 119.8(5)
C31 C30 H30 . . 120.1
C35 C30 H30 . . 120.1
C30 C31 C32 . . 119.4(5)
C30 C31 H31 . . 120.3
C32 C31 H31 . . 120.3
C33 C32 C31 . . 119.3(5)
C33 C32 H32 . . 120.3
C31 C32 H32 . . 120.3
C32 C33 C34 . . 121.0(6)
C32 C33 H33 . . 119.5
C34 C33 H33 . . 119.5
C35 C34 C33 . . 121.0(5)
C35 C34 H34 . . 119.5
C33 C34 H34 . . 119.5
C34 C35 C30 . . 118.9(4)
C34 C35 C36 . . 121.8(4)
C30 C35 C36 . . 119.2(4)
N3 C36 C35 . . 113.7(3)
N3 C36 H36A . . 108.8
C35 C36 H36A . . 108.8
N3 C36 H36B . . 108.8
C35 C36 H36B . . 108.8
H36A C36 H36B . . 107.7
C37 N3 C38 . . 109.9(3)
C37 N3 C36 . . 126.1(3)
C38 N3 C36 . . 123.8(3)
N4 C37 N3 . . 106.5(3)
N4 C37 Se2 . . 126.6(3)
N3 C37 Se2 . . 126.9(3)
C45 C38 N3 . . 106.6(3)
C45 C38 C39 . . 130.9(3)
N3 C38 C39 . . 122.5(3)
C40 C39 C44 . . 119.5(3)
C40 C39 C38 . . 119.8(3)
C44 C39 C38 . . 120.7(3)
C39 C40 C41 . . 120.2(4)
C39 C40 H40 . . 119.9
C41 C40 H40 . . 119.9
C42 C41 C40 . . 120.0(4)
C42 C41 H41 . . 120.0
C40 C41 H41 . . 120.0
C41 C42 C43 . . 120.0(4)
C41 C42 H42 . . 120.0
C43 C42 H42 . . 120.0
C42 C43 C44 . . 120.9(4)
C42 C43 H43 . . 119.6
C44 C43 H43 . . 119.6
C43 C44 C39 . . 119.5(4)
C43 C44 H44 . . 120.3
C39 C44 H44 . . 120.3
C38 C45 N4 . . 106.9(3)
C38 C45 C46 . . 130.8(3)
N4 C45 C46 . . 122.4(3)
C47 C46 C51 . . 119.4(3)
C47 C46 C45 . . 120.4(3)
C51 C46 C45 . . 120.1(3)
C46 C47 C48 . . 120.2(3)
C46 C47 H47 . . 119.9
C48 C47 H47 . . 119.9
C49 C48 C47 . . 120.2(4)
C49 C48 H48 . . 119.9
C47 C48 H48 . . 119.9
C48 C49 C50 . . 119.7(4)
C48 C49 H49 . . 120.2
C50 C49 H49 . . 120.2
C51 C50 C49 . . 120.6(4)
C51 C50 H50 . . 119.7
C49 C50 H50 . . 119.7
C50 C51 C46 . . 119.9(3)
C50 C51 H51 . . 120.0
C46 C51 H51 . . 120.0
C37 N4 C45 . . 110.1(3)
C37 N4 C52 . . 125.4(3)
C45 N4 C52 . . 124.3(3)
N4 C52 C53 . . 112.0(3)
N4 C52 H52A . . 109.2
C53 C52 H52A . . 109.2
N4 C52 H52B . . 109.2
C53 C52 H52B . . 109.2
H52A C52 H52B . . 107.9
C58 C53 C54 . . 119.1(3)
C58 C53 C52 . . 119.7(3)
C54 C53 C52 . . 121.2(3)
C55 C54 C53 . . 120.2(4)
C55 C54 H54 . . 119.9
C53 C54 H54 . . 119.9
C56 C55 C54 . . 120.3(4)
C56 C55 H55 . . 119.9
C54 C55 H55 . . 119.9
C57 C56 C55 . . 119.7(4)
C57 C56 H56 . . 120.2
C55 C56 H56 . . 120.2
C56 C57 C58 . . 120.4(4)
C56 C57 H57 . . 119.8
C58 C57 H57 . . 119.8
C53 C58 C57 . . 120.4(4)
C53 C58 H58 . . 119.8
C57 C58 H58 . . 119.8
N6 C60 Cu2 . . 176.7(3)
C60 N6 Cu1 . 2_746 178.6(3)
N7 C61 C62 . . 178.0(5)
C61 C62 H62A . . 109.5
C61 C62 H62B . . 109.5
H62A C62 H62B . . 109.5
C61 C62 H62C . . 109.5
H62A C62 H62C . . 109.5
H62B C62 H62C . . 109.5
N8 C63 C64 . . 177.2(5)
C63 C64 H64A . . 109.5
C63 C64 H64B . . 109.5
H64A C64 H64B . . 109.5
C63 C64 H64C . . 109.5
H64A C64 H64C . . 109.5
H64B C64 H64C . . 109.5

loop_
_geom_bond_atom_site_label_1
_geom_bond_atom_site_label_2
_geom_bond_site_symmetry_2
_geom_bond_distance
C1 C6 . 1.386(5)
C1 C2 . 1.388(5)
C1 H1 . 0.9500
C2 C3 . 1.382(6)
C2 H2 . 0.9500
C3 C4 . 1.381(6)
C3 H3 . 0.9500
C4 C5 . 1.384(5)
C4 H4 . 0.9500
C5 C6 . 1.391(5)
C5 H5 . 0.9500
C6 C7 . 1.513(5)
C7 N1 . 1.461(4)
C7 H7A . 0.9900
C7 H7B . 0.9900
N1 C8 . 1.351(4)
N1 C9 . 1.391(4)
C8 N2 . 1.351(4)
C8 Se1 . 1.872(3)
C9 C16 . 1.356(5)
C9 C10 . 1.478(4)
C10 C15 . 1.391(5)
C10 C11 . 1.398(5)
C11 C12 . 1.386(5)
C11 H11 . 0.9500
C12 C13 . 1.382(5)
C12 H12 . 0.9500
C13 C14 . 1.383(5)
C13 H13 . 0.9500
C14 C15 . 1.391(5)
C14 H14 . 0.9500
C15 H15 . 0.9500
C16 N2 . 1.393(4)
C16 C17 . 1.478(5)
C17 C22 . 1.389(5)
C17 C18 . 1.398(5)
C18 C19 . 1.386(6)
C18 H18 . 0.9500
C19 C20 . 1.386(6)
C19 H19 . 0.9500
C20 C21 . 1.382(6)
C20 H20 . 0.9500
C21 C22 . 1.398(5)
C21 H21 . 0.9500
C22 H22 . 0.9500
N2 C23 . 1.468(4)
C23 C24 . 1.521(5)
C23 H23A . 0.9900
C23 H23B . 0.9900
C24 C25 . 1.382(5)
C24 C29 . 1.399(5)
C25 C26 . 1.397(6)
C25 H25 . 0.9500
C26 C27 . 1.384(6)
C26 H26 . 0.9500
C27 C28 . 1.393(6)
C27 H27 . 0.9500
C28 C29 . 1.386(6)
C28 H28 . 0.9500
C29 H29 . 0.9500
Se1 Cu1 . 2.3900(6)
Cu1 C59 . 1.898(4)
Cu1 N6 2_756 1.939(3)
C59 N5 . 1.141(5)
N5 Cu2 . 1.937(3)
Cu2 C60 . 1.895(4)
Cu2 Se2 . 2.3861(6)
Se2 C37 . 1.879(3)
C30 C31 . 1.393(7)
C30 C35 . 1.397(6)
C30 H30 . 0.9500
C31 C32 . 1.407(9)
C31 H31 . 0.9500
C32 C33 . 1.340(9)
C32 H32 . 0.9500
C33 C34 . 1.389(7)
C33 H33 . 0.9500
C34 C35 . 1.360(6)
C34 H34 . 0.9500
C35 C36 . 1.512(5)
C36 N3 . 1.464(4)
C36 H36A . 0.9900
C36 H36B . 0.9900
N3 C37 . 1.350(5)
N3 C38 . 1.399(4)
C37 N4 . 1.343(5)
C38 C45 . 1.354(5)
C38 C39 . 1.483(5)
C39 C40 . 1.383(5)
C39 C44 . 1.385(5)
C40 C41 . 1.387(6)
C40 H40 . 0.9500
C41 C42 . 1.367(7)
C41 H41 . 0.9500
C42 C43 . 1.372(7)
C42 H42 . 0.9500
C43 C44 . 1.379(6)
C43 H43 . 0.9500
C44 H44 . 0.9500
C45 N4 . 1.394(4)
C45 C46 . 1.480(5)
C46 C47 . 1.387(5)
C46 C51 . 1.397(5)
C47 C48 . 1.391(5)
C47 H47 . 0.9500
C48 C49 . 1.382(6)
C48 H48 . 0.9500
C49 C50 . 1.386(6)
C49 H49 . 0.9500
C50 C51 . 1.380(5)
C50 H50 . 0.9500
C51 H51 . 0.9500
N4 C52 . 1.468(4)
C52 C53 . 1.512(5)
C52 H52A . 0.9900
C52 H52B . 0.9900
C53 C58 . 1.382(5)
C53 C54 . 1.395(5)
C54 C55 . 1.392(6)
C54 H54 . 0.9500
C55 C56 . 1.384(6)
C55 H55 . 0.9500
C56 C57 . 1.375(6)
C56 H56 . 0.9500
C57 C58 . 1.395(6)
C57 H57 . 0.9500
C58 H58 . 0.9500
C60 N6 . 1.134(5)
N6 Cu1 2_746 1.939(3)
N7 C61 . 1.121(6)
C61 C62 . 1.450(7)
C62 H62A . 0.9800
C62 H62B . 0.9800
C62 H62C . 0.9800
N8 C63 . 1.127(6)
C63 C64 . 1.460(6)
C64 H64A . 0.9800
C64 H64B . 0.9800
C64 H64C . 0.9800

loop_
_geom_torsion_atom_site_label_1
_geom_torsion_atom_site_label_2
_geom_torsion_atom_site_label_3
_geom_torsion_atom_site_label_4
_geom_torsion
C6 C1 C2 C3 0.3(6)
C1 C2 C3 C4 -1.5(6)
C2 C3 C4 C5 1.7(6)
C3 C4 C5 C6 -0.7(6)
C2 C1 C6 C5 0.8(5)
C2 C1 C6 C7 176.6(3)
C4 C5 C6 C1 -0.5(5)
C4 C5 C6 C7 -176.6(3)
C1 C6 C7 N1 22.7(5)
C5 C6 C7 N1 -161.4(3)
C6 C7 N1 C8 -112.7(3)
C6 C7 N1 C9 66.9(4)
C9 N1 C8 N2 -0.1(4)
C7 N1 C8 N2 179.5(3)
C9 N1 C8 Se1 178.8(2)
C7 N1 C8 Se1 -1.5(5)
C8 N1 C9 C16 0.2(4)
C7 N1 C9 C16 -179.5(3)
C8 N1 C9 C10 -178.5(3)
C7 N1 C9 C10 1.8(5)
C16 C9 C10 C15 63.8(5)
N1 C9 C10 C15 -117.8(4)
C16 C9 C10 C11 -116.2(4)
N1 C9 C10 C11 62.2(4)
C15 C10 C11 C12 0.5(5)
C9 C10 C11 C12 -179.5(3)
C10 C11 C12 C13 -0.7(5)
C11 C12 C13 C14 0.1(5)
C12 C13 C14 C15 0.6(6)
C11 C10 C15 C14 0.2(5)
C9 C10 C15 C14 -179.8(3)
C13 C14 C15 C10 -0.7(6)
N1 C9 C16 N2 -0.1(3)
C10 C9 C16 N2 178.4(3)
N1 C9 C16 C17 -178.4(3)
C10 C9 C16 C17 0.1(6)
C9 C16 C17 C22 98.5(4)
N2 C16 C17 C22 -79.5(4)
C9 C16 C17 C18 -80.8(5)
N2 C16 C17 C18 101.2(4)
C22 C17 C18 C19 -0.2(6)
C16 C17 C18 C19 179.1(4)
C17 C18 C19 C20 0.0(6)
C18 C19 C20 C21 0.7(6)
C19 C20 C21 C22 -1.1(6)
C18 C17 C22 C21 -0.1(5)
C16 C17 C22 C21 -179.4(3)
C20 C21 C22 C17 0.8(5)
N1 C8 N2 C16 0.0(4)
Se1 C8 N2 C16 -178.9(2)
N1 C8 N2 C23 -176.4(3)
Se1 C8 N2 C23 4.6(5)
C9 C16 N2 C8 0.0(4)
C17 C16 N2 C8 178.5(3)
C9 C16 N2 C23 176.4(3)
C17 C16 N2 C23 -5.1(5)
C8 N2 C23 C24 -81.7(4)
C16 N2 C23 C24 102.4(4)
N2 C23 C24 C25 -11.3(5)
N2 C23 C24 C29 166.4(4)
C29 C24 C25 C26 -0.9(6)
C23 C24 C25 C26 176.9(4)
C24 C25 C26 C27 -0.8(7)
C25 C26 C27 C28 2.5(7)
C26 C27 C28 C29 -2.6(8)
C27 C28 C29 C24 1.0(8)
C25 C24 C29 C28 0.8(7)
C23 C24 C29 C28 -177.1(4)
N2 C8 Se1 Cu1 111.9(3)
N1 C8 Se1 Cu1 -66.9(3)
C35 C30 C31 C32 1.3(8)
C30 C31 C32 C33 -6.6(9)
C31 C32 C33 C34 7.2(11)
C32 C33 C34 C35 -2.3(11)
C33 C34 C35 C30 -3.1(9)
C33 C34 C35 C36 -179.5(6)
C31 C30 C35 C34 3.5(7)
C31 C30 C35 C36 -180.0(4)
C34 C35 C36 N3 58.9(6)
C30 C35 C36 N3 -117.5(4)
C35 C36 N3 C37 -110.2(4)
C35 C36 N3 C38 75.0(4)
C38 N3 C37 N4 0.2(4)
C36 N3 C37 N4 -175.2(3)
C38 N3 C37 Se2 -178.8(2)
C36 N3 C37 Se2 5.8(5)
Cu2 Se2 C37 N4 -72.0(3)
Cu2 Se2 C37 N3 106.7(3)
C37 N3 C38 C45 -0.3(4)
C36 N3 C38 C45 175.2(3)
C37 N3 C38 C39 179.0(3)
C36 N3 C38 C39 -5.5(5)
C45 C38 C39 C40 92.5(5)
N3 C38 C39 C40 -86.6(4)
C45 C38 C39 C44 -88.8(5)
N3 C38 C39 C44 92.1(5)
C44 C39 C40 C41 0.4(6)
C38 C39 C40 C41 179.1(3)
C39 C40 C41 C42 -0.7(6)
C40 C41 C42 C43 0.2(7)
C41 C42 C43 C44 0.6(8)
C42 C43 C44 C39 -0.9(8)
C40 C39 C44 C43 0.4(7)
C38 C39 C44 C43 -178.3(4)
N3 C38 C45 N4 0.3(4)
C39 C38 C45 N4 -178.9(3)
N3 C38 C45 C46 179.5(3)
C39 C38 C45 C46 0.3(6)
C38 C45 C46 C47 -111.4(4)
N4 C45 C46 C47 67.7(4)
C38 C45 C46 C51 68.9(5)
N4 C45 C46 C51 -112.1(4)
C51 C46 C47 C48 0.5(5)
C45 C46 C47 C48 -179.2(3)
C46 C47 C48 C49 -0.3(5)
C47 C48 C49 C50 0.1(5)
C48 C49 C50 C51 -0.2(6)
C49 C50 C51 C46 0.4(6)
C47 C46 C51 C50 -0.6(5)
C45 C46 C51 C50 179.1(3)
N3 C37 N4 C45 0.0(4)
Se2 C37 N4 C45 178.9(2)
N3 C37 N4 C52 175.7(3)
Se2 C37 N4 C52 -5.3(5)
C38 C45 N4 C37 -0.1(4)
C46 C45 N4 C37 -179.4(3)
C38 C45 N4 C52 -175.9(3)
C46 C45 N4 C52 4.8(5)
C37 N4 C52 C53 -113.1(4)
C45 N4 C52 C53 62.0(4)
N4 C52 C53 C58 -145.1(3)
N4 C52 C53 C54 36.2(5)
C58 C53 C54 C55 1.1(6)
C52 C53 C54 C55 179.8(4)
C53 C54 C55 C56 -0.3(6)
C54 C55 C56 C57 -0.4(7)
C55 C56 C57 C58 0.5(7)
C54 C53 C58 C57 -1.0(6)
C52 C53 C58 C57 -179.8(4)
C56 C57 C58 C53 0.3(7)

_cod_database_fobs_code 2243146
